data_4510153
loop_
_publ_author_name
'Mochida, Tomoyuki'
'Funasako, Yusuke'
'Nagabuchi, Eri'
'Mori, Hatsumi'

_publ_section_title
;
 Charge-Transfer Salts of Biferrocene Derivatives with F2- and
 F4-Tetracyanoquinodimethane: Correlation Between Donor--Acceptor Ratios
 and Cation Valence States
;
_journal_issue 3
_journal_name_full 'Crystal Growth &amp; Design'
_journal_page_first 1459
_journal_paper_doi 10.1021/cg500006e
_journal_volume 14
_journal_year 2014
_chemical_formula_moiety 'C28 H34 Fe2, C8 N4 Ni S4'
_chemical_formula_sum 'C36 H34 Fe2 N4 Ni S4'
_chemical_formula_weight 821.32
_chemical_name_systematic
; 
 ? 
;
_space_group_IT_number 14
_symmetry_cell_setting monoclinic
_symmetry_space_group_name_Hall '-P 2ybc'
_symmetry_space_group_name_H-M 'P 1 21/c 1'
_atom_sites_solution_hydrogens geom
_atom_sites_solution_primary direct
_atom_sites_solution_secondary difmap
_audit_creation_method SHELXL-97
_cell_angle_alpha 90.00
_cell_angle_beta 95.088(6)
_cell_angle_gamma 90.00
_cell_formula_units_Z 4
_cell_length_a 8.226(3)
_cell_length_b 21.294(7)
_cell_length_c 20.955(6)
_cell_measurement_temperature 298
_cell_volume 3656(2)
_computing_cell_refinement 'APEX2 (Bruker AXS, 2006)'
_computing_data_collection 'APEX2 (Bruker AXS, 2006)'
_computing_data_reduction 'SAINT (Bruker AXS, 2004)'
_computing_molecular_graphics 'XSHEL (Bruker AXS,2002)'
_computing_publication_material 'XCIF (Bruker AXS, 2001)'
_computing_structure_refinement 'SHELXL-97 (Sheldrick, 1997)'
_computing_structure_solution 'SHELXS-97 (Sheldrick, 1997)'
_diffrn_ambient_temperature 298
_diffrn_detector_area_resol_mean 8.333
_diffrn_measured_fraction_theta_full 0.998
_diffrn_measured_fraction_theta_max 0.998
_diffrn_measurement_device_type 'Bruker APEXII CCD area detector'
_diffrn_measurement_method 'phi and omega scans'
_diffrn_radiation_monochromator 'Bruker Helios multilayer confocal mirror'
_diffrn_radiation_source 'Bruker TXS fine-focus rotating anode'
_diffrn_radiation_type MoK\a
_diffrn_radiation_wavelength 0.71073
_diffrn_reflns_av_R_equivalents 0.0444
_diffrn_reflns_av_sigmaI/netI 0.0602
_diffrn_reflns_limit_h_max 9
_diffrn_reflns_limit_h_min -10
_diffrn_reflns_limit_k_max 23
_diffrn_reflns_limit_k_min -26
_diffrn_reflns_limit_l_max 26
_diffrn_reflns_limit_l_min -26
_diffrn_reflns_number 22924
_diffrn_reflns_theta_full 26.37
_diffrn_reflns_theta_max 26.37
_diffrn_reflns_theta_min 2.15
_exptl_absorpt_coefficient_mu 1.553
_exptl_absorpt_correction_T_max 0.8119
_exptl_absorpt_correction_T_min 0.4560
_exptl_absorpt_correction_type empirical
_exptl_absorpt_process_details
;
SADABS Sheldrick 1996
;
_exptl_crystal_colour dark-green
_exptl_crystal_density_diffrn 1.492
_exptl_crystal_density_method 'not measured'
_exptl_crystal_description block
_exptl_crystal_F_000 1688
_exptl_crystal_size_max 0.60
_exptl_crystal_size_mid 0.26
_exptl_crystal_size_min 0.14
_refine_diff_density_max 0.913
_refine_diff_density_min -0.911
_refine_diff_density_rms 0.110
_refine_ls_extinction_method none
_refine_ls_goodness_of_fit_ref 1.042
_refine_ls_hydrogen_treatment constr
_refine_ls_matrix_type full
_refine_ls_number_parameters 454
_refine_ls_number_reflns 7472
_refine_ls_number_restraints 60
_refine_ls_restrained_S_all 1.042
_refine_ls_R_factor_all 0.0629
_refine_ls_R_factor_gt 0.0522
_refine_ls_shift/su_max 0.003
_refine_ls_shift/su_mean 0.000
_refine_ls_structure_factor_coef Fsqd
_refine_ls_weighting_details 'calc w=1/[\s^2^(Fo^2^)+(0.0876P)^2^+0.9760P] where P=(Fo^2^+2Fc^2^)/3'
_refine_ls_weighting_scheme calc
_refine_ls_wR_factor_gt 0.1363
_refine_ls_wR_factor_ref 0.1476
_reflns_number_gt 6052
_reflns_number_total 7472
_reflns_threshold_expression >2sigma(I)
_cod_data_source_file cg500006e_si_001.cif
_cod_data_source_block 10
_cod_depositor_comments
;
The following automatic conversions were performed:

'_symmetry_cell_setting' value 'Monoclinic' changed to 'monoclinic'
according to
/usr/data/users/saulius/crontab/automatic-downloads/current/ACS/lib/dictionaries/cif_core.dic
dictionary named 'cif_core.dic' version 2.4.2 from 2011-04-26.

Automatic conversion script
Id: cif_fix_values 2281 2013-09-26 08:29:07Z andrius 
;
_cod_original_cell_volume 3656.1(19)
_cod_original_sg_symbol_H-M 'P 21/c'
_cod_database_code 4510153

loop_
_symmetry_equiv_pos_as_xyz
'x, y, z'
'-x, y+1/2, -z+1/2'
'-x, -y, -z'
'x, -y-1/2, z-1/2'

loop_
_atom_site_label
_atom_site_type_symbol
_atom_site_fract_x
_atom_site_fract_y
_atom_site_fract_z
_atom_site_U_iso_or_equiv
_atom_site_adp_type
_atom_site_occupancy
_atom_site_symmetry_multiplicity
_atom_site_calc_flag
_atom_site_refinement_flags
_atom_site_disorder_assembly
_atom_site_disorder_group
C22A C 0.7341(17) 0.2659(8) 0.9226(6) 0.098(3) Uani 0.535(15) 1 d PU A 1
H22A H 0.8189 0.2468 0.9522 0.117 Uiso 0.535(15) 1 calc PR A 1
C23A C 0.7540(19) 0.3404(8) 0.9198(8) 0.124(4) Uani 0.535(15) 1 d PU A 1
H23A H 0.7590 0.3572 0.9624 0.187 Uiso 0.535(15) 1 calc PR A 1
H23B H 0.6623 0.3582 0.8945 0.187 Uiso 0.535(15) 1 calc PR A 1
H23C H 0.8526 0.3506 0.9008 0.187 Uiso 0.535(15) 1 calc PR A 1
C24A C 0.552(4) 0.2493(18) 0.9426(14) 0.150(11) Uani 0.535(15) 1 d P A 1
H24A H 0.5383 0.2663 0.9843 0.225 Uiso 0.535(15) 1 calc PR A 1
H24B H 0.5375 0.2046 0.9435 0.225 Uiso 0.535(15) 1 calc PR A 1
H24C H 0.4714 0.2674 0.9119 0.225 Uiso 0.535(15) 1 calc PR A 1
C22B C 0.682(2) 0.2845(9) 0.9026(8) 0.100(4) Uani 0.465(15) 1 d PU A 2
H22B H 0.6226 0.3190 0.8801 0.120 Uiso 0.465(15) 1 calc PR A 2
C23B C 0.822(2) 0.3081(9) 0.9486(7) 0.111(4) Uani 0.465(15) 1 d PU A 2
H23D H 0.7829 0.3402 0.9755 0.167 Uiso 0.465(15) 1 calc PR A 2
H23E H 0.9062 0.3251 0.9247 0.167 Uiso 0.465(15) 1 calc PR A 2
H23F H 0.8655 0.2739 0.9747 0.167 Uiso 0.465(15) 1 calc PR A 2
C24B C 0.591(4) 0.2589(17) 0.9609(16) 0.126(10) Uani 0.465(15) 1 d P A 2
H24D H 0.5630 0.2934 0.9873 0.190 Uiso 0.465(15) 1 calc PR A 2
H24E H 0.6607 0.2303 0.9858 0.190 Uiso 0.465(15) 1 calc PR A 2
H24F H 0.4929 0.2374 0.9448 0.190 Uiso 0.465(15) 1 calc PR A 2
C1 C 0.7444(4) 0.12825(14) 0.71666(15) 0.0454(7) Uani 1 1 d . A .
C2 C 0.9072(4) 0.10488(15) 0.72448(16) 0.0492(7) Uani 1 1 d . A .
H2 H 0.9475 0.0758 0.7550 0.059 Uiso 1 1 calc R . .
C3 C 0.9963(4) 0.13334(16) 0.67804(17) 0.0543(8) Uani 1 1 d . A .
H3 H 1.1050 0.1256 0.6717 0.065 Uiso 1 1 calc R . .
C4 C 0.8910(4) 0.17597(18) 0.64257(16) 0.0583(8) Uani 1 1 d . A .
H4 H 0.9187 0.2011 0.6089 0.070 Uiso 1 1 calc R . .
C5 C 0.7376(4) 0.17364(16) 0.66706(15) 0.0517(7) Uani 1 1 d . A .
H5 H 0.6471 0.1978 0.6531 0.062 Uiso 1 1 calc R . .
C6 C 0.8653(5) 0.25137(17) 0.82063(17) 0.0607(9) Uani 1 1 d . A .
C7 C 1.0235(5) 0.22450(18) 0.82809(18) 0.0621(9) Uani 1 1 d . A .
H7 H 1.0602 0.1953 0.8591 0.075 Uiso 1 1 calc R . .
C8 C 1.1153(4) 0.24946(17) 0.78073(19) 0.0616(9) Uani 1 1 d . A .
H8 H 1.2235 0.2400 0.7750 0.074 Uiso 1 1 calc R . .
C9 C 1.0150(5) 0.29100(16) 0.7438(2) 0.0651(10) Uani 1 1 d . A .
H9 H 1.0448 0.3142 0.7091 0.078 Uiso 1 1 calc R . .
C10 C 0.8618(5) 0.29180(16) 0.76803(19) 0.0629(9) Uani 1 1 d . A .
H10 H 0.7724 0.3154 0.7518 0.076 Uiso 1 1 calc R . .
C11 C 0.6138(4) 0.11249(14) 0.75563(15) 0.0456(7) Uani 1 1 d . . .
C12 C 0.4497(4) 0.13332(15) 0.74535(16) 0.0507(7) Uani 1 1 d . . .
H12 H 0.4080 0.1604 0.7131 0.061 Uiso 1 1 calc R . .
C13 C 0.3615(4) 0.10572(16) 0.79258(17) 0.0539(8) Uani 1 1 d . . .
H13 H 0.2509 0.1114 0.7969 0.065 Uiso 1 1 calc R . .
C14 C 0.4697(4) 0.06771(16) 0.83247(16) 0.0545(8) Uani 1 1 d . . .
H14 H 0.4428 0.0445 0.8676 0.065 Uiso 1 1 calc R . .
C15 C 0.6237(4) 0.07134(15) 0.80949(16) 0.0499(7) Uani 1 1 d . . .
H15 H 0.7170 0.0504 0.8265 0.060 Uiso 1 1 calc R . .
C16 C 0.5355(5) -0.01403(17) 0.66409(18) 0.0617(9) Uani 1 1 d . . .
C17 C 0.3735(5) 0.0095(2) 0.65042(19) 0.0708(11) Uani 1 1 d . . .
H17 H 0.3388 0.0361 0.6168 0.085 Uiso 1 1 calc R . .
C18 C 0.2757(5) -0.0144(2) 0.6962(2) 0.0723(11) Uani 1 1 d . . .
H18 H 0.1649 -0.0066 0.6980 0.087 Uiso 1 1 calc R . .
C19 C 0.3737(5) -0.05188(17) 0.7385(2) 0.0695(10) Uani 1 1 d . . .
H19 H 0.3394 -0.0735 0.7735 0.083 Uiso 1 1 calc R . .
C20 C 0.5322(5) -0.05136(16) 0.7195(2) 0.0620(9) Uani 1 1 d . . .
H20 H 0.6213 -0.0723 0.7401 0.074 Uiso 1 1 calc R . .
C21 C 0.7281(6) 0.2374(2) 0.8599(2) 0.0900(14) Uani 1 1 d . . .
H21A H 0.6276 0.2505 0.8359 0.108 Uiso 1 1 calc R A 1
H21B H 0.7224 0.1922 0.8652 0.108 Uiso 1 1 calc R A 1
C26 C 0.6802(5) -0.0028(2) 0.6272(2) 0.0753(11) Uani 1 1 d . . .
H26A H 0.7771 0.0002 0.6570 0.090 Uiso 1 1 calc R . .
H26B H 0.6665 0.0371 0.6050 0.090 Uiso 1 1 calc R . .
C27 C 0.7062(6) -0.0542(3) 0.5783(2) 0.0882(14) Uani 1 1 d . . .
H27 H 0.6050 -0.0598 0.5505 0.106 Uiso 1 1 calc R . .
C28 C 0.8404(10) -0.0331(4) 0.5375(3) 0.154(3) Uani 1 1 d . . .
H28A H 0.9343 -0.0203 0.5649 0.231 Uiso 1 1 calc R . .
H28B H 0.8020 0.0016 0.5111 0.231 Uiso 1 1 calc R . .
H28C H 0.8696 -0.0672 0.5109 0.231 Uiso 1 1 calc R . .
C29 C 0.7528(9) -0.1156(3) 0.6092(4) 0.142(3) Uani 1 1 d . . .
H29A H 0.7646 -0.1466 0.5767 0.214 Uiso 1 1 calc R . .
H29B H 0.6694 -0.1286 0.6356 0.214 Uiso 1 1 calc R . .
H29C H 0.8544 -0.1110 0.6351 0.214 Uiso 1 1 calc R . .
C30 C 0.3370(4) 0.34298(15) 0.60533(15) 0.0469(7) Uani 1 1 d . . .
C31 C 0.2617(4) 0.30424(15) 0.56102(15) 0.0504(7) Uani 1 1 d . . .
C32 C 0.2596(5) 0.23773(17) 0.56996(17) 0.0606(9) Uani 1 1 d . . .
C33 C 0.4078(4) 0.31848(16) 0.66472(17) 0.0519(7) Uani 1 1 d . . .
C34 C 0.0953(4) 0.52116(15) 0.39238(15) 0.0472(7) Uani 1 1 d . . .
C35 C 0.1854(4) 0.55989(15) 0.43372(15) 0.0480(7) Uani 1 1 d . . .
C36 C 0.2084(5) 0.62439(17) 0.41895(17) 0.0585(8) Uani 1 1 d . . .
C37 C 0.0172(4) 0.54303(15) 0.33299(17) 0.0505(7) Uani 1 1 d . . .
Fe1 Fe 0.91794(5) 0.20187(2) 0.73728(2) 0.04474(14) Uani 1 1 d . . .
Fe2 Fe 0.46132(5) 0.03780(2) 0.73935(2) 0.04661(15) Uani 1 1 d . . .
N1 N 0.2606(6) 0.18481(17) 0.57852(18) 0.0860(11) Uani 1 1 d . . .
N2 N 0.4614(4) 0.29803(16) 0.71253(16) 0.0711(9) Uani 1 1 d . . .
N3 N 0.2273(5) 0.67550(17) 0.40571(19) 0.0888(11) Uani 1 1 d . . .
N4 N -0.0440(4) 0.55780(16) 0.28448(16) 0.0698(8) Uani 1 1 d . . .
Ni1 Ni 0.21615(5) 0.433176(18) 0.499757(17) 0.04435(14) Uani 1 1 d . . .
S1 S 0.34635(11) 0.42216(4) 0.59186(4) 0.0549(2) Uani 1 1 d . . .
S2 S 0.16869(13) 0.33457(4) 0.49134(4) 0.0641(3) Uani 1 1 d . . .
S3 S 0.07043(11) 0.44396(4) 0.41083(4) 0.0513(2) Uani 1 1 d . . .
S4 S 0.27779(11) 0.53115(4) 0.50396(4) 0.0554(2) Uani 1 1 d . . .

loop_
_atom_site_aniso_label
_atom_site_aniso_U_11
_atom_site_aniso_U_22
_atom_site_aniso_U_33
_atom_site_aniso_U_23
_atom_site_aniso_U_13
_atom_site_aniso_U_12
C22A 0.095(6) 0.117(6) 0.083(6) 0.000(5) 0.020(4) 0.007(5)
C23A 0.128(7) 0.118(7) 0.130(7) -0.022(6) 0.028(6) 0.005(6)
C24A 0.128(14) 0.23(2) 0.097(15) -0.045(13) 0.068(13) -0.060(14)
C22B 0.102(6) 0.106(6) 0.096(6) -0.007(5) 0.031(5) 0.005(5)
C23B 0.119(7) 0.123(7) 0.093(6) -0.023(6) 0.015(5) 0.000(6)
C24B 0.13(2) 0.15(2) 0.102(18) -0.014(14) 0.051(14) 0.023(18)
C1 0.0514(16) 0.0286(15) 0.0565(17) 0.0025(13) 0.0061(13) -0.0005(12)
C2 0.0518(17) 0.0287(15) 0.0680(19) 0.0046(14) 0.0104(14) 0.0053(12)
C3 0.0520(17) 0.0423(18) 0.071(2) 0.0012(16) 0.0182(15) 0.0025(14)
C4 0.066(2) 0.052(2) 0.0575(19) 0.0057(16) 0.0113(16) -0.0031(16)
C5 0.0528(17) 0.0410(18) 0.0609(18) 0.0066(15) 0.0031(14) 0.0032(14)
C6 0.071(2) 0.046(2) 0.067(2) -0.0096(16) 0.0146(17) -0.0056(16)
C7 0.075(2) 0.045(2) 0.063(2) 0.0010(16) -0.0061(17) -0.0012(17)
C8 0.0500(17) 0.047(2) 0.088(2) -0.0024(18) 0.0053(17) -0.0047(15)
C9 0.075(2) 0.0336(18) 0.088(3) 0.0107(17) 0.016(2) -0.0126(16)
C10 0.068(2) 0.0341(18) 0.086(3) -0.0014(17) 0.0033(19) 0.0099(15)
C11 0.0471(15) 0.0305(15) 0.0592(17) 0.0036(13) 0.0051(13) 0.0002(12)
C12 0.0490(16) 0.0361(17) 0.0675(19) 0.0073(15) 0.0078(14) 0.0053(13)
C13 0.0487(16) 0.0411(18) 0.073(2) 0.0044(16) 0.0133(15) 0.0067(13)
C14 0.061(2) 0.0462(19) 0.0570(18) 0.0067(15) 0.0114(15) -0.0003(15)
C15 0.0470(16) 0.0393(17) 0.0624(19) 0.0079(14) -0.0004(13) 0.0029(13)
C16 0.068(2) 0.043(2) 0.075(2) -0.0120(17) 0.0128(18) -0.0054(16)
C17 0.078(3) 0.065(3) 0.067(2) -0.0144(19) -0.0065(19) -0.002(2)
C18 0.054(2) 0.062(3) 0.101(3) -0.015(2) 0.006(2) -0.0130(18)
C19 0.074(2) 0.0339(18) 0.102(3) -0.0028(19) 0.020(2) -0.0119(17)
C20 0.065(2) 0.0325(17) 0.090(3) 0.0005(17) 0.0140(19) 0.0009(15)
C21 0.095(3) 0.083(3) 0.098(3) -0.022(3) 0.040(3) -0.020(3)
C26 0.089(3) 0.062(3) 0.079(3) -0.010(2) 0.026(2) -0.011(2)
C27 0.092(3) 0.090(4) 0.086(3) -0.021(3) 0.024(2) -0.003(3)
C28 0.182(7) 0.158(8) 0.136(5) -0.042(5) 0.088(5) -0.026(5)
C29 0.157(6) 0.106(5) 0.171(7) -0.037(5) 0.051(5) 0.014(5)
C30 0.0517(16) 0.0355(16) 0.0549(17) 0.0033(13) 0.0131(13) 0.0056(13)
C31 0.0618(19) 0.0361(17) 0.0542(17) 0.0057(14) 0.0107(14) -0.0003(14)
C32 0.082(2) 0.041(2) 0.0605(19) 0.0041(16) 0.0136(17) -0.0071(17)
C33 0.0546(17) 0.0388(17) 0.062(2) 0.0029(15) 0.0062(15) 0.0030(14)
C34 0.0535(17) 0.0370(16) 0.0523(17) 0.0046(13) 0.0112(13) 0.0037(13)
C35 0.0554(17) 0.0357(17) 0.0539(17) 0.0050(13) 0.0099(14) 0.0037(13)
C36 0.076(2) 0.040(2) 0.0588(19) 0.0065(15) 0.0017(16) -0.0013(16)
C37 0.0552(17) 0.0381(17) 0.0589(19) 0.0045(15) 0.0078(15) 0.0010(14)
Fe1 0.0476(3) 0.0292(2) 0.0581(3) 0.00943(18) 0.00794(19) 0.00108(17)
Fe2 0.0460(3) 0.0319(3) 0.0623(3) 0.00524(19) 0.0074(2) 0.00019(17)
N1 0.127(3) 0.042(2) 0.090(2) 0.0111(18) 0.018(2) -0.0075(19)
N2 0.086(2) 0.057(2) 0.069(2) 0.0144(16) -0.0036(17) 0.0042(16)
N3 0.125(3) 0.047(2) 0.093(3) 0.0172(19) -0.004(2) -0.008(2)
N4 0.084(2) 0.055(2) 0.068(2) 0.0091(16) -0.0044(17) -0.0054(16)
Ni1 0.0545(3) 0.0317(2) 0.0475(2) 0.00205(15) 0.00806(17) 0.00297(16)
S1 0.0743(6) 0.0341(4) 0.0548(4) 0.0010(3) -0.0028(4) 0.0010(4)
S2 0.0958(7) 0.0379(5) 0.0560(5) 0.0023(4) -0.0083(5) -0.0091(4)
S3 0.0664(5) 0.0351(4) 0.0520(4) 0.0018(3) 0.0019(4) -0.0005(3)
S4 0.0729(5) 0.0367(4) 0.0551(5) 0.0029(3) -0.0024(4) -0.0032(4)

loop_
_atom_type_symbol
_atom_type_description
_atom_type_scat_dispersion_real
_atom_type_scat_dispersion_imag
_atom_type_scat_source
C C 0.0033 0.0016 'International Tables Vol C Tables 4.2.6.8 and 6.1.1.4'
H H 0.0000 0.0000 'International Tables Vol C Tables 4.2.6.8 and 6.1.1.4'
N N 0.0061 0.0033 'International Tables Vol C Tables 4.2.6.8 and 6.1.1.4'
S S 0.1246 0.1234 'International Tables Vol C Tables 4.2.6.8 and 6.1.1.4'
Fe Fe 0.3463 0.8444 'International Tables Vol C Tables 4.2.6.8 and 6.1.1.4'
Ni Ni 0.3393 1.1124 'International Tables Vol C Tables 4.2.6.8 and 6.1.1.4'

loop_
_geom_angle_atom_site_label_1
_geom_angle_atom_site_label_2
_geom_angle_atom_site_label_3
_geom_angle
C21 C22A C23A 112.3(12)
C21 C22A C24A 100.7(13)
C23A C22A C24A 108.8(17)
C21 C22A H22A 111.5
C23A C22A H22A 111.5
C24A C22A H22A 111.5
C22A C23A H23A 109.5
C22A C23A H23B 109.5
H23A C23A H23B 109.5
C22A C23A H23C 109.5
H23A C23A H23C 109.5
H23B C23A H23C 109.5
C22A C24A H24A 109.5
C22A C24A H24B 109.5
H24A C24A H24B 109.5
C22A C24A H24C 109.5
H24A C24A H24C 109.5
H24B C24A H24C 109.5
C21 C22B C23B 113.9(15)
C21 C22B C24B 114.4(16)
C23B C22B C24B 90.5(19)
C21 C22B H22B 112.1
C23B C22B H22B 112.1
C24B C22B H22B 112.1
C22B C23B H23D 109.5
C22B C23B H23E 109.5
H23D C23B H23E 109.5
C22B C23B H23F 109.5
H23D C23B H23F 109.5
H23E C23B H23F 109.5
C22B C24B H24D 109.5
C22B C24B H24E 109.5
H24D C24B H24E 109.5
C22B C24B H24F 109.5
H24D C24B H24F 109.5
H24E C24B H24F 109.5
C5 C1 C2 107.3(3)
C5 C1 C11 126.2(3)
C2 C1 C11 126.3(3)
C5 C1 Fe1 68.30(18)
C2 C1 Fe1 68.21(17)
C11 C1 Fe1 124.9(2)
C3 C2 C1 108.2(3)
C3 C2 Fe1 69.09(19)
C1 C2 Fe1 72.38(17)
C3 C2 H2 125.9
C1 C2 H2 125.9
Fe1 C2 H2 124.2
C2 C3 C4 107.8(3)
C2 C3 Fe1 71.19(19)
C4 C3 Fe1 69.7(2)
C2 C3 H3 126.1
C4 C3 H3 126.1
Fe1 C3 H3 124.7
C5 C4 C3 108.2(3)
C5 C4 Fe1 71.3(2)
C3 C4 Fe1 69.9(2)
C5 C4 H4 125.9
C3 C4 H4 125.9
Fe1 C4 H4 124.5
C4 C5 C1 108.3(3)
C4 C5 Fe1 68.98(19)
C1 C5 Fe1 72.51(18)
C4 C5 H5 125.8
C1 C5 H5 125.8
Fe1 C5 H5 124.2
C10 C6 C7 106.9(3)
C10 C6 C21 126.7(4)
C7 C6 C21 126.4(4)
C10 C6 Fe1 69.3(2)
C7 C6 Fe1 68.7(2)
C21 C6 Fe1 125.4(3)
C8 C7 C6 108.4(3)
C8 C7 Fe1 69.4(2)
C6 C7 Fe1 71.8(2)
C8 C7 H7 125.8
C6 C7 H7 125.8
Fe1 C7 H7 124.6
C9 C8 C7 107.6(3)
C9 C8 Fe1 70.3(2)
C7 C8 Fe1 70.9(2)
C9 C8 H8 126.2
C7 C8 H8 126.2
Fe1 C8 H8 124.2
C8 C9 C10 108.3(3)
C8 C9 Fe1 70.1(2)
C10 C9 Fe1 71.3(2)
C8 C9 H9 125.9
C10 C9 H9 125.9
Fe1 C9 H9 124.4
C6 C10 C9 108.8(3)
C6 C10 Fe1 71.8(2)
C9 C10 Fe1 69.2(2)
C6 C10 H10 125.6
C9 C10 H10 125.6
Fe1 C10 H10 124.9
C12 C11 C15 107.4(3)
C12 C11 C1 125.9(3)
C15 C11 C1 126.7(3)
C12 C11 Fe2 69.82(18)
C15 C11 Fe2 69.11(18)
C1 C11 Fe2 124.4(2)
C13 C12 C11 107.8(3)
C13 C12 Fe2 69.93(19)
C11 C12 Fe2 69.44(18)
C13 C12 H12 126.1
C11 C12 H12 126.1
Fe2 C12 H12 126.1
C12 C13 C14 108.5(3)
C12 C13 Fe2 69.76(19)
C14 C13 Fe2 69.9(2)
C12 C13 H13 125.8
C14 C13 H13 125.8
Fe2 C13 H13 126.2
C15 C14 C13 107.8(3)
C15 C14 Fe2 69.12(19)
C13 C14 Fe2 69.5(2)
C15 C14 H14 126.1
C13 C14 H14 126.1
Fe2 C14 H14 126.9
C14 C15 C11 108.5(3)
C14 C15 Fe2 70.78(19)
C11 C15 Fe2 69.80(18)
C14 C15 H15 125.8
C11 C15 H15 125.8
Fe2 C15 H15 125.2
C20 C16 C17 106.1(3)
C20 C16 C26 126.2(4)
C17 C16 C26 127.7(4)
C20 C16 Fe2 69.1(2)
C17 C16 Fe2 68.4(2)
C26 C16 Fe2 127.9(3)
C18 C17 C16 108.6(4)
C18 C17 Fe2 70.0(2)
C16 C17 Fe2 70.7(2)
C18 C17 H17 125.7
C16 C17 H17 125.7
Fe2 C17 H17 125.1
C19 C18 C17 107.9(4)
C19 C18 Fe2 70.2(2)
C17 C18 Fe2 69.7(2)
C19 C18 H18 126.0
C17 C18 H18 126.0
Fe2 C18 H18 125.7
C18 C19 C20 108.4(4)
C18 C19 Fe2 69.7(2)
C20 C19 Fe2 70.0(2)
C18 C19 H19 125.8
C20 C19 H19 125.8
Fe2 C19 H19 126.1
C19 C20 C16 109.1(4)
C19 C20 Fe2 70.0(2)
C16 C20 Fe2 70.7(2)
C19 C20 H20 125.5
C16 C20 H20 125.5
Fe2 C20 H20 125.4
C22B C21 C22A 28.1(7)
C22B C21 C6 117.8(8)
C22A C21 C6 117.0(6)
C22B C21 H21A 82.0
C22A C21 H21A 108.1
C6 C21 H21A 108.1
C22B C21 H21B 127.7
C22A C21 H21B 108.1
C6 C21 H21B 108.1
H21A C21 H21B 107.3
C16 C26 C27 113.5(4)
C16 C26 H26A 108.9
C27 C26 H26A 108.9
C16 C26 H26B 108.9
C27 C26 H26B 108.9
H26A C26 H26B 107.7
C29 C27 C28 109.3(6)
C29 C27 C26 112.4(5)
C28 C27 C26 108.4(5)
C29 C27 H27 108.9
C28 C27 H27 108.9
C26 C27 H27 108.9
C27 C28 H28A 109.5
C27 C28 H28B 109.5
H28A C28 H28B 109.5
C27 C28 H28C 109.5
H28A C28 H28C 109.5
H28B C28 H28C 109.5
C27 C29 H29A 109.5
C27 C29 H29B 109.5
H29A C29 H29B 109.5
C27 C29 H29C 109.5
H29A C29 H29C 109.5
H29B C29 H29C 109.5
C31 C30 C33 120.2(3)
C31 C30 S1 120.8(2)
C33 C30 S1 118.9(2)
C30 C31 C32 121.7(3)
C30 C31 S2 119.9(3)
C32 C31 S2 118.4(3)
N1 C32 C31 178.2(4)
N2 C33 C30 178.4(4)
C35 C34 C37 122.2(3)
C35 C34 S3 120.5(2)
C37 C34 S3 117.3(2)
C34 C35 C36 121.3(3)
C34 C35 S4 120.3(2)
C36 C35 S4 118.4(3)
N3 C36 C35 178.4(4)
N4 C37 C34 176.8(4)
C4 Fe1 C3 40.40(14)
C4 Fe1 C8 125.01(15)
C3 Fe1 C8 109.85(15)
C4 Fe1 C9 108.67(16)
C3 Fe1 C9 123.64(15)
C8 Fe1 C9 39.65(15)
C4 Fe1 C7 161.56(16)
C3 Fe1 C7 126.15(15)
C8 Fe1 C7 39.71(15)
C9 Fe1 C7 66.23(15)
C4 Fe1 C5 39.69(13)
C3 Fe1 C5 67.08(13)
C8 Fe1 C5 159.99(15)
C9 Fe1 C5 124.10(14)
C7 Fe1 C5 158.07(15)
C4 Fe1 C2 67.02(14)
C3 Fe1 C2 39.72(13)
C8 Fe1 C2 124.63(14)
C9 Fe1 C2 159.09(15)
C7 Fe1 C2 110.95(14)
C5 Fe1 C2 66.65(13)
C4 Fe1 C10 122.52(15)
C3 Fe1 C10 158.15(15)
C8 Fe1 C10 66.32(15)
C9 Fe1 C10 39.47(16)
C7 Fe1 C10 65.78(15)
C5 Fe1 C10 108.66(14)
C2 Fe1 C10 160.40(14)
C4 Fe1 C6 156.74(15)
C3 Fe1 C6 161.68(14)
C8 Fe1 C6 66.47(15)
C9 Fe1 C6 65.96(15)
C7 Fe1 C6 39.48(15)
C5 Fe1 C6 122.77(14)
C2 Fe1 C6 126.17(14)
C10 Fe1 C6 38.82(15)
C4 Fe1 C1 66.09(13)
C3 Fe1 C1 66.25(13)
C8 Fe1 C1 159.61(13)
C9 Fe1 C1 159.58(14)
C7 Fe1 C1 124.92(14)
C5 Fe1 C1 39.19(12)
C2 Fe1 C1 39.41(12)
C10 Fe1 C1 124.99(14)
C6 Fe1 C1 110.47(13)
C15 Fe2 C17 158.24(16)
C15 Fe2 C18 159.31(16)
C17 Fe2 C18 40.30(17)
C15 Fe2 C11 41.09(12)
C17 Fe2 C11 123.38(16)
C18 Fe2 C11 158.15(16)
C15 Fe2 C20 107.10(15)
C17 Fe2 C20 67.72(17)
C18 Fe2 C20 67.55(16)
C11 Fe2 C20 125.33(14)
C15 Fe2 C12 68.62(13)
C17 Fe2 C12 109.77(16)
C18 Fe2 C12 122.29(15)
C11 Fe2 C12 40.74(12)
C20 Fe2 C12 162.95(14)
C15 Fe2 C19 123.05(16)
C17 Fe2 C19 67.51(19)
C18 Fe2 C19 40.09(17)
C11 Fe2 C19 160.82(15)
C20 Fe2 C19 40.04(15)
C12 Fe2 C19 156.19(15)
C15 Fe2 C13 68.01(13)
C17 Fe2 C13 125.74(16)
C18 Fe2 C13 107.88(16)
C11 Fe2 C13 68.09(13)
C20 Fe2 C13 155.02(15)
C12 Fe2 C13 40.31(13)
C19 Fe2 C13 120.55(15)
C15 Fe2 C14 40.10(13)
C17 Fe2 C14 161.14(16)
C18 Fe2 C14 123.64(16)
C11 Fe2 C14 68.23(13)
C20 Fe2 C14 119.85(15)
C12 Fe2 C14 68.23(14)
C19 Fe2 C14 106.31(16)
C13 Fe2 C14 40.60(13)
C15 Fe2 C16 121.52(14)
C17 Fe2 C16 40.87(16)
C18 Fe2 C16 68.22(16)
C11 Fe2 C16 109.07(14)
C20 Fe2 C16 40.19(15)
C12 Fe2 C16 126.83(14)
C19 Fe2 C16 67.72(16)
C13 Fe2 C16 163.25(15)
C14 Fe2 C16 155.27(15)
S1 Ni1 S3 176.00(4)
S1 Ni1 S2 92.28(4)
S3 Ni1 S2 87.10(4)
S1 Ni1 S4 88.40(4)
S3 Ni1 S4 92.49(3)
S2 Ni1 S4 175.91(4)
C30 S1 Ni1 103.34(11)
C31 S2 Ni1 103.60(12)
C34 S3 Ni1 103.41(11)
C35 S4 Ni1 103.13(12)

loop_
_geom_bond_atom_site_label_1
_geom_bond_atom_site_label_2
_geom_bond_distance
C22A C21 1.443(14)
C22A C23A 1.60(2)
C22A C24A 1.63(3)
C22A H22A 0.9800
C23A H23A 0.9600
C23A H23B 0.9600
C23A H23C 0.9600
C24A H24A 0.9600
C24A H24B 0.9600
C24A H24C 0.9600
C22B C21 1.417(16)
C22B C23B 1.52(3)
C22B C24B 1.59(4)
C22B H22B 0.9800
C23B H23D 0.9600
C23B H23E 0.9600
C23B H23F 0.9600
C24B H24D 0.9600
C24B H24E 0.9600
C24B H24F 0.9600
C1 C5 1.417(4)
C1 C2 1.425(4)
C1 C11 1.445(4)
C1 Fe1 2.138(3)
C2 C3 1.406(5)
C2 Fe1 2.083(3)
C2 H2 0.9300
C3 C4 1.419(5)
C3 Fe1 2.056(3)
C3 H3 0.9300
C4 C5 1.404(5)
C4 Fe1 2.053(4)
C4 H4 0.9300
C5 Fe1 2.083(3)
C5 H5 0.9300
C6 C10 1.397(5)
C6 C7 1.417(5)
C6 C21 1.485(5)
C6 Fe1 2.118(4)
C7 C8 1.404(5)
C7 Fe1 2.077(4)
C7 H7 0.9300
C8 C9 1.396(5)
C8 Fe1 2.057(3)
C8 H8 0.9300
C9 C10 1.400(6)
C9 Fe1 2.059(3)
C9 H9 0.9300
C10 Fe1 2.085(4)
C10 H10 0.9300
C11 C12 1.419(4)
C11 C15 1.425(4)
C11 Fe2 2.035(3)
C12 C13 1.407(5)
C12 Fe2 2.041(3)
C12 H12 0.9300
C13 C14 1.419(5)
C13 Fe2 2.043(3)
C13 H13 0.9300
C14 C15 1.397(5)
C14 Fe2 2.048(4)
C14 H14 0.9300
C15 Fe2 2.026(3)
C15 H15 0.9300
C16 C20 1.409(5)
C16 C17 1.429(5)
C16 C26 1.495(5)
C16 Fe2 2.061(4)
C17 C18 1.400(6)
C17 Fe2 2.030(4)
C17 H17 0.9300
C18 C19 1.397(6)
C18 Fe2 2.035(4)
C18 H18 0.9300
C19 C20 1.397(5)
C19 Fe2 2.041(4)
C19 H19 0.9300
C20 Fe2 2.040(4)
C20 H20 0.9300
C21 H21A 0.9700
C21 H21B 0.9700
C26 C27 1.528(6)
C26 H26A 0.9700
C26 H26B 0.9700
C27 C29 1.494(8)
C27 C28 1.522(8)
C27 H27 0.9800
C28 H28A 0.9600
C28 H28B 0.9600
C28 H28C 0.9600
C29 H29A 0.9600
C29 H29B 0.9600
C29 H29C 0.9600
C30 C31 1.351(5)
C30 C33 1.426(5)
C30 S1 1.712(3)
C31 C32 1.429(5)
C31 S2 1.713(3)
C32 N1 1.141(5)
C33 N2 1.144(4)
C34 C35 1.366(5)
C34 C37 1.427(5)
C34 S3 1.705(3)
C35 C36 1.424(5)
C35 S4 1.709(3)
C36 N3 1.137(5)
C37 N4 1.138(5)
Ni1 S1 2.1356(10)
Ni1 S3 2.1368(10)
Ni1 S2 2.1401(12)
Ni1 S4 2.1470(11)
